data_2005490
loop_
_publ_author_name
'Gunasekaran, K.'
'Velmurugan, D.'
'Murugan, P.'
'Ramakrishnan, V. T.'
'Panneerselvam, K.'
'Soriano-Garc\'ia, M.'

_publ_section_title
;3,4,6,7,9,10-Hexahydro-3,3,6,6-tetramethyl-1,8(2<i>H</i>,5<i>H</i>)-dioxo-10-phenyl-9-acridinylmethyl
 Acetate
;
_journal_issue 10
_journal_name_full 'Acta Crystallographica Section C'
_journal_page_first 2609
_journal_page_last 2612
_journal_paper_doi 10.1107/S010827019600652X
_journal_volume 52
_journal_year 1996
_chemical_formula_iupac 'C26 H31 N O4'
_chemical_formula_sum 'C26 H31 N O4'
_chemical_formula_weight 421.52
_space_group_IT_number 14
_symmetry_cell_setting monoclinic
_symmetry_space_group_name_Hall '-P 2yn'
_symmetry_space_group_name_H-M 'P 1 21/n 1'
_atom_type_scat_source IntTabC
_cell_angle_alpha 90.
_cell_angle_beta 111.09(2)
_cell_angle_gamma 90.
_cell_formula_units_Z 4
_cell_length_a 13.616(1)
_cell_length_b 11.977(2)
_cell_length_c 15.804(1)
_cell_measurement_reflns_used 21
_cell_measurement_temperature 293
_cell_measurement_theta_max 22
_cell_measurement_theta_min 14
_cell_volume 2404.7(6)
_computing_cell_refinement SDP
_computing_data_collection 'SDP (Frenz, 1978)'
_computing_data_reduction SDP
_computing_molecular_graphics 'PLUTO (Motherwell & Clegg, 1978)'
_computing_publication_material 'PARST (Nardelli, 1983)'
_computing_structure_refinement 'SHELXL93 (Sheldrick, 1993)'
_computing_structure_solution 'SHELXS86 (Shedrick, 1985)'
_diffrn_measurement_device 'Enraf-Nonius CAD-4'
_diffrn_measurement_method \w/2\q
_diffrn_radiation_type CuK\a
_diffrn_radiation_wavelength 1.54184
_diffrn_reflns_av_R_equivalents 0.041
_diffrn_reflns_limit_h_max 14
_diffrn_reflns_limit_h_min -1
_diffrn_reflns_limit_k_max 12
_diffrn_reflns_limit_k_min -1
_diffrn_reflns_limit_l_max 16
_diffrn_reflns_limit_l_min -17
_diffrn_reflns_number 4268
_diffrn_reflns_theta_max 66.4
_diffrn_standards_decay_% <1.3
_diffrn_standards_interval_count 200
_diffrn_standards_interval_time 120
_diffrn_standards_number 3
_exptl_absorpt_coefficient_mu 0.623
_exptl_absorpt_correction_T_max 0.790
_exptl_absorpt_correction_T_min 0.638
_exptl_absorpt_correction_type 'empirical via \y scans (North, Phillips & Mathews, 1968)'
_exptl_crystal_colour 'pale yellow'
_exptl_crystal_density_diffrn 1.164
_exptl_crystal_density_meas 1.159
_exptl_crystal_description cube-shaped
_exptl_crystal_size_max 0.36
_exptl_crystal_size_mid 0.34
_exptl_crystal_size_min 0.31
_refine_diff_density_max 0.19
_refine_diff_density_min -0.17
_refine_ls_extinction_coef 0.0075(9)
_refine_ls_extinction_method SHELXL93
_refine_ls_goodness_of_fit_obs 0.903
_refine_ls_number_parameters 405
_refine_ls_number_reflns 3175
_refine_ls_R_factor_obs 0.0516
_refine_ls_shift/esd_max 0.563
_refine_ls_structure_factor_coef Fsqd
_refine_ls_weighting_scheme
;
w = 1/[\s^2^(F~o~^2^) + (0.0827P)^2^ + 1.3581P]
where P = (F~o~^2^ + 2F~c~^2^)/3
;
_refine_ls_wR_factor_obs 0.134
_reflns_number_observed 2633
_reflns_number_total 3177
_reflns_observed_criterion I>2\s(I)
_cod_data_source_file de1036.cif
_cod_data_source_block de1036a
_cod_original_cell_volume 2404.7
_cod_original_sg_symbol_H-M 'P 21/n'
_cod_database_code 2005490

loop_
_symmetry_equiv_pos_as_xyz
x,y,z
1/2+x,1/2-y,1/2+z
-x,-y,-z
1/2-x,1/2+y,1/2-z

loop_
_atom_site_label
_atom_site_fract_x
_atom_site_fract_y
_atom_site_fract_z
_atom_site_U_iso_or_equiv
C1 .3416(2) -.0729(2) .1569(2) .054(6)
C2 .2501(2) -.0075(2) .0882(2) .056(6)
C3 .1972(2) .0614(2) .1407(2) .065(7)
C4 .2730(2) .1381(2) .2094(2) .056(6)
O4 .2446(2) .2300(2) .2281(1) .075(6)
C4A .3806(2) .0989(2) .2552(1) .049(6)
C5 .4556(2) .1736(2) .3259(2) .056(6)
C6 .5851(2) .1438(2) .4872(2) .058(6)
O6 .5532(2) .2320(2) .5090(1) .090(7)
C6A .5393(2) .1031(2) .3939(2) .051(6)
C7 .6665(2) .0729(2) .5560(2) .061(7)
C8 .7311(2) .0014(2) .5155(2) .055(6)
C9 .6552(2) -.0669(2) .4364(2) .056(6)
C9A .5671(2) .0017(2) .3717(1) .047(6)
C10 .4111(2) -.0017(2) .2340(1) .046(6)
N10 .50960(14) -.0462(2) .2871(1) .049(5)
C11 .8012(3) .0754(3) .4825(3) .083(9)
C12 .8006(3) -.0802(3) .5874(2) .079(9)
C13 .2905(3) .0699(3) .0304(2) .074(8)
C14 .1709(3) -.0904(3) .0252(2) .083(9)
C15 .5018(3) .2646(2) .2833(2) .074(8)
O16 .5476(2) .2114(2) .2239(1) .078(7)
C17 .5812(3) .2766(3) .1715(3) .091(1)
O18 .5831(3) .3759(2) .1775(3) .154(1)
C19 .6164(6) .2114(6) .1079(5) .131(2)
C20 .5457(2) -.1499(2) .2604(1) .049(6)
C21 .5182(2) -.2513(2) .2881(2) .056(6)
C22 .6146(3) -.3443(3) .2082(2) .090(1)
C23 .5541(2) -.3495(2) .2612(2) .071(8)
C24 .6409(3) -.2431(3) .1810(3) .099(1)
C25 .6073(3) -.1450(2) .2080(2) .075(8)
H11 .3121(19) -.1317(22) .1814(17) .065(7)
H12 .3858(19) -.1044(20) .1251(17) .065(7)
H21 .4724(19) -.2520(19) .3248(16) .056(7)
H22 .6436(29) -.4069(32) .1892(26) .126(13)
H23 .5333(21) -.4177(25) .2828(19) .079(8)
H24 .6847(31) -.2392(29) .1429(26) .120(12)
H25 .6274(24) -.0711(28) .1920(21) .097(10)
H31 .1688(21) .0119(23) .1747(19) .074(8)
H32 .1421(22) .1092(22) .1015(19) .072(8)
H51 .4164(20) .2131(22) .3583(17) .066(7)
H71 .7110(22) .1225(23) .6045(20) .079(8)
H72 .6282(21) .0227(23) .5865(19) .077(8)
H91 .6963(20) -.0949(21) .4015(17) .066(7)
H92 .6214(21) -.1276(23) .4601(18) .074(8)
H111 .7547(23) .1355(24) .4345(21) .084(9)
H112 .8434(25) .0303(26) .4581(21) .093(10)
H113 .8513(29) .1182(30) .5334(26) .115(12)
H121 .8493(25) -.0391(27) .6399(23) .099(10)
H122 .7539(26) -.1316(28) .6111(22) .101(11)
H123 .8469(25) -.1275(28) .5630(22) .099(10)
H131 .3260(24) .0248(27) -.0036(22) .097(10)
H132 .3455(23) .1276(26) .0692(21) .088(9)
H133 .2270(28) .1153(28) -.0152(23) .109(11)
H141 .1423(25) -.1388(28) .0615(23) .100(11)
H142 .1128(29) -.0474(29) -.0206(26) .114(12)
H143 .2076(29) -.1404(33) -.0098(26) .125(14)
H151 .4457(23) .3180(25) .2468(20) .086(9)
H152 .5569(24) .3074(25) .3266(21) .090(9)
H191 .6074(48) .1377(56) .1076(42) .206(29)
H192 .6770(56) .2321(50) .1078(44) .200(28)
H193 .5715(67) .2224(67) .0422(65) .290(42)

loop_
_geom_angle_atom_site_label_1
_geom_angle_atom_site_label_2
_geom_angle_atom_site_label_3
_geom_angle
_geom_angle_publ_flag
C10 C1 C2 113.2(3) yes
C3 C2 C13 109.7(3) yes
C3 C2 C14 110.1(3) yes
C13 C2 C14 108.8(3) yes
C3 C2 C1 108.3(2) yes
C13 C2 C1 110.8(3) yes
C14 C2 C1 109.2(3) yes
C4 C3 C2 112.7(3) yes
O4 C4 C4A 120.9(3) yes
O4 C4 C3 121.4(3) yes
C4A C4 C3 117.7(3) yes
C10 C4A C4 120.3(3) yes
C10 C4A C5 121.7(2) yes
C4 C4A C5 117.9(3) yes
C4A C5 C6A 109.4(3) yes
C4A C5 C15 111.9(2) yes
C6A C5 C15 112.8(3) yes
O6 C6 C6A 120.0(3) yes
O6 C6 C7 121.4(3) yes
C6A C6 C7 118.5(3) yes
C9A C6A C6 120.1(3) yes
C9A C6A C5 121.7(2) yes
C6 C6A C5 118.1(3) yes
C6 C7 C8 113.6(2) yes
C7 C8 C11 110.1(3) yes
C7 C8 C12 110.0(3) yes
C11 C8 C12 109.1(3) yes
C7 C8 C9 108.7(2) yes
C11 C8 C9 110.5(3) yes
C12 C8 C9 108.5(3) yes
C9A C9 C8 113.4(3) yes
C6A C9A N10 120.0(2) yes
C6A C9A C9 122.8(2) yes
N10 C9A C9 117.2(3) yes
C4A C10 N10 120.0(2) yes
C4A C10 C1 123.0(3) yes
N10 C10 C1 117.0(3) yes
C10 N10 C9A 119.9(3) yes
C10 N10 C20 120.0(2) yes
C9A N10 C20 119.6(2) yes
O16 C15 C5 108.2(2) yes
C17 O16 C15 117.9(3) yes
O18 C17 O16 122.5(5) yes
O18 C17 C19 125.2(5) yes
O16 C17 C19 112.2(4) yes
C25 C20 C21 121.3(3) yes
C25 C20 N10 118.8(3) yes
C21 C20 N10 120.0(2) yes
C20 C21 C23 118.5(3) yes
C23 C22 C24 120.8(3) yes
C22 C23 C21 120.1(3) yes
C22 C24 C25 120.0(4) yes
C20 C25 C24 119.3(3) yes
H11 C1 H12 112(2) no
C10 C1 H12 108(2) no
C10 C1 H11 107(2) no
C2 C1 H12 109(2) no
C2 C1 H11 109(2) no
C2 C3 H32 112(2) no
C2 C3 H31 109(2) no
H31 C3 H32 110(3) no
C4 C3 H32 106(2) no
C4 C3 H31 106(2) no
C4A C5 H51 109(2) no
C15 C5 H51 106(2) no
C6A C5 H51 108(2) no
C6 C7 H72 108(2) no
C6 C7 H71 108(2) no
H71 C7 H72 105(2) no
C8 C7 H72 110(2) no
C8 C7 H71 112(2) no
C8 C9 H92 110(2) no
C8 C9 H91 107(2) no
H91 C9 H92 113(2) no
C9A C9 H92 107(2) no
C9A C9 H91 106(2) no
C8 C11 H113 111(2) no
C8 C11 H112 110(2) no
C8 C11 H111 110(2) no
H112 C11 H113 106(3) no
H111 C11 H113 107(3) no
H111 C11 H112 112(3) no
C8 C12 H123 112(2) no
C8 C12 H122 110(2) no
C8 C12 H121 111(2) no
H122 C12 H123 110(3) no
H121 C12 H123 106(3) no
H121 C12 H122 108(3) no
C2 C13 H133 110(3) no
C2 C13 H132 113(2) no
C2 C13 H131 110(2) no
H132 C13 H133 107(3) no
H131 C13 H133 110(3) no
H131 C13 H132 107(3) no
C2 C14 H143 111(2) no
C2 C14 H142 109(2) no
C2 C14 H141 110(2) no
H142 C14 H143 108(3) no
H141 C14 H143 110(3) no
H141 C14 H142 110(3) no
C5 C15 H152 114(2) no
C5 C15 H151 111(2) no
H151 C15 H152 108(3) no
O16 C15 H152 107(2) no
O16 C15 H151 109(2) no
C17 C19 H193 114(5) no
C17 C19 H192 113(4) no
C17 C19 H191 117(4) no
H192 C19 H193 101(7) no
H191 C19 H193 95(7) no
H191 C19 H192 115(7) no
C20 C21 H21 119.0(10) no
C23 C21 H21 122.0(10) no
C24 C22 H22 115(3) no
C23 C22 H22 125(2) no
C22 C23 H23 125(2) no
C21 C23 H23 115(2) no
C22 C24 H24 121(2) no
C25 C24 H24 119(2) no
C24 C25 H25 122(2) no
C20 C25 H25 119(2) no

loop_
_geom_bond_atom_site_label_1
_geom_bond_atom_site_label_2
_geom_bond_distance
_geom_bond_publ_flag
C1 C10 1.509(4) yes
C1 C2 1.539(5) yes
C2 C3 1.523(5) yes
C2 C13 1.535(4) yes
C2 C14 1.539(5) yes
C3 C4 1.511(5) yes
C4 O4 1.237(3) yes
C4 C4A 1.459(5) yes
C4A C10 1.355(4) yes
C4A C5 1.506(5) yes
C5 C6A 1.512(5) yes
C5 C15 1.530(5) yes
C6 O6 1.237(3) yes
C6 C6A 1.461(4) yes
C6 C7 1.506(5) yes
C6A C9A 1.356(4) yes
C7 C8 1.523(4) yes
C8 C11 1.526(5) yes
C8 C12 1.539(5) yes
C8 C9 1.540(5) yes
C9 C9A 1.509(5) yes
C9A N10 1.407(4) yes
C10 N10 1.406(4) yes
N10 C20 1.453(3) yes
C15 O16 1.449(4) yes
O16 C17 1.334(4) yes
C17 O18 1.192(5) yes
C17 C19 1.482(7) yes
C20 C25 1.377(5) yes
C20 C21 1.388(4) yes
C21 C23 1.397(4) yes
C22 C23 1.372(6) yes
C22 C24 1.376(6) yes
C24 C25 1.382(5) yes
C1 H11 .98(3) no
C1 H12 .99(3) no
C3 H31 .97(3) no
C3 H32 .97(3) no
C5 H51 .99(3) no
C7 H71 .99(3) no
C7 H72 1.02(3) no
C9 H91 .98(3) no
C9 H92 1.00(3) no
C11 H111 1.07(3) no
C11 H112 .97(4) no
C11 H113 .99(3) no
C12 H121 .99(3) no
C12 H122 1.05(4) no
C12 H123 1.02(4) no
C13 H131 1.00(4) no
C13 H132 1.04(3) no
C13 H133 1.06(3) no
C14 H141 .99(4) no
C14 H142 1.00(3) no
C14 H143 1.06(5) no
C15 H151 1.00(3) no
C15 H152 .96(3) no
C19 H191 .89(7) no
C19 H192 .86(8) no
C19 H193 1.01(9) no
C21 H21 .99(3) no
C22 H22 .95(4) no
C23 H23 .97(3) no
C24 H24 .99(5) no
C25 H25 .99(3) no

loop_
_geom_torsion_atom_site_label_1
_geom_torsion_atom_site_label_2
_geom_torsion_atom_site_label_3
_geom_torsion_atom_site_label_4
_geom_torsion
_geom_torsion_publ_flag
C2 C1 C10 N10 -164.9(2) no
C2 C1 C10 C4A 17.8(3) yes
C10 C1 C2 C3 -47.7(3) no
C1 C2 C3 C4 56.1(3) no
C2 C3 C4 C4A -34.6(3) yes
C3 C4 C4A C5 -178.2(2) no
C3 C4 C4A C10 2.0(3) no
C4 C4A C10 C1 6.5(4) no
C5 C4A C10 C1 -173.3(2) no
C4 C4A C10 N10 -170.7(2) yes
C4 C4A C5 C6A 153.0(2) no
C4 C4A C5 C15 -81.3(3) no
C10 C4A C5 C15 98.6(3) yes
C5 C4A C10 N10 9.5(3) yes
C10 C4A C5 C6A -27.2(3) no
C4A C5 C6A C9A 26.2(3) no
C4A C5 C6A C6 -149.7(2) no
C15 C5 C6A C6 85.1(3) no
C15 C5 C6A C9A -99.0(3) yes
C7 C6 C6A C5 178.5(2) no
C6A C6 C7 C8 29.7(3) yes
C7 C6 C6A C9A 2.6(4) no
C6 C6A C9A N10 168.3(2) no
C5 C6A C9A N10 -7.5(3) yes
C6 C6A C9A C9 -8.4(4) no
C5 C6A C9A C9 175.9(2) no
C6 C7 C8 C9 -53.3(3) no
C7 C8 C9 C9A 47.5(3) no
C8 C9 C9A C6A -18.2(3) yes
C8 C9 C9A N10 165.1(2) no
C9 C9A N10 C20 -8.8(3) no
C6A C9A N10 C20 174.4(2) yes
C9 C9A N10 C10 163.1(2) no
C6A C9A N10 C10 -13.7(3) no
C1 C10 N10 C9A -164.7(2) no
C4A C10 N10 C9A 12.7(3) no
C4A C10 N10 C20 -175.4(2) yes
C1 C10 N10 C20 7.2(3) no
